data_7054444
loop_
_publ_author_name
'Gruber, Tobias'
'Thompson, Amber L.'
'Odell, Barbara'
'Bombicz, Petra'
'Schofield, Christopher J.'

_publ_section_title
;
 Conformational studies on substituted \e-caprolactams by X-ray
 crystallography and NMR spectroscopy
;
_journal_issue 12
_journal_name_full 'New J. Chem.'
_journal_page_first 5905
_journal_paper_doi 10.1039/C4NJ01339E
_journal_volume 38
_journal_year 2014
_chemical_formula_moiety 'C13 H20 N2 O3 S2'
_chemical_formula_sum 'C13 H20 N2 O3 S2'
_chemical_formula_weight 316.45
_chemical_melting_point ?
_space_group_IT_number 14
_symmetry_cell_setting monoclinic
_symmetry_space_group_name_Hall '-P 2yn'
_symmetry_space_group_name_H-M 'P 1 21/n 1'
_atom_sites_solution_hydrogens difmap
_atom_sites_solution_primary direct
_audit_creation_date 14-05-20
_audit_creation_method CRYSTALS_ver_14.40
_cell_angle_alpha 90
_cell_angle_beta 94.6857(8)
_cell_angle_gamma 90
_cell_formula_units_Z 4
_cell_length_a 7.71325(7)
_cell_length_b 8.16076(7)
_cell_length_c 23.7540(2)
_cell_measurement_reflns_used 14802
_cell_measurement_temperature 150
_cell_measurement_theta_max 76
_cell_measurement_theta_min 4
_cell_volume 1490.22(2)
_computing_cell_refinement 'CrysAlis, (Oxford Diffraction, 2002)'
_computing_data_collection 'SuperNova, (Oxford Diffraction, 2010)'
_computing_data_reduction 'CrysAlis, (Oxford Diffraction, 2002)'
_computing_molecular_graphics 'CAMERON (Watkin et al., 1996)'
_computing_publication_material 'CRYSTALS (Betteridge et al., 2003)'
_computing_structure_refinement 'CRYSTALS (Betteridge et al., 2003)'
_computing_structure_solution 'SIR92 (Altomare et al., 1994)'
_diffrn_ambient_temperature 150
_diffrn_measured_fraction_theta_full 0.996
_diffrn_measured_fraction_theta_max 0.993
_diffrn_measurement_device Area
_diffrn_measurement_device_type 'Oxford Diffraction Gemini'
_diffrn_measurement_method \w
_diffrn_radiation_monochromator graphite
_diffrn_radiation_type 'Cu K\a'
_diffrn_radiation_wavelength 1.54184
_diffrn_reflns_av_R_equivalents 0.021
_diffrn_reflns_limit_h_max 9
_diffrn_reflns_limit_h_min -9
_diffrn_reflns_limit_k_max 10
_diffrn_reflns_limit_k_min -10
_diffrn_reflns_limit_l_max 29
_diffrn_reflns_limit_l_min -29
_diffrn_reflns_number 19616
_diffrn_reflns_theta_full 74.828
_diffrn_reflns_theta_max 76.356
_diffrn_reflns_theta_min 3.734
_diffrn_standards_number 0
_exptl_absorpt_coefficient_mu 3.323
_exptl_absorpt_correction_T_max 0.77
_exptl_absorpt_correction_T_min 0.44
_exptl_absorpt_correction_type multi-scan
_exptl_absorpt_process_details 'CrysAlis, (Oxford Diffraction, 2002)'
_exptl_crystal_colour clear_pale_colourless
_exptl_crystal_density_diffrn 1.410
_exptl_crystal_density_meas ?
_exptl_crystal_density_method 'not measured'
_exptl_crystal_description lath
_exptl_crystal_F_000 672
_exptl_crystal_size_max 0.32
_exptl_crystal_size_mid 0.16
_exptl_crystal_size_min 0.08
_refine_diff_density_max 0.29
_refine_diff_density_min -0.21
_refine_ls_extinction_method None
_refine_ls_goodness_of_fit_ref 0.9997
_refine_ls_hydrogen_treatment constr
_refine_ls_matrix_type full
_refine_ls_number_parameters 181
_refine_ls_number_reflns 3107
_refine_ls_number_restraints 0
_refine_ls_R_factor_all 0.0265
_refine_ls_R_factor_gt 0.0257
_refine_ls_shift/su_max 0.0016334
_refine_ls_shift/su_mean 0.0003044
_refine_ls_structure_factor_coef Fsqd
_refine_ls_weighting_details
;
 Method= Modified Sheldrick 
 w=1/[\s^2^(F^2^) + ( 0.10P)^2^ + 0.00P] 
 ,where P=p(6)*max(Fo^2^,0) + (1-p(6))Fc^2^ 
;
_refine_ls_weighting_scheme calc
_refine_ls_wR_factor_all 0.1080
_refine_ls_wR_factor_gt 0.1049
_refine_ls_wR_factor_ref 0.1080
_reflns_limit_h_max 9
_reflns_limit_h_min -9
_reflns_limit_k_max 10
_reflns_limit_k_min 0
_reflns_limit_l_max 29
_reflns_limit_l_min 0
_reflns_number_gt 2987
_reflns_number_total 3107
_reflns_threshold_expression I>2.0\s(I)
_oxford_diffrn_Wilson_B_factor 1.81
_oxford_diffrn_Wilson_scale 0.04
_oxford_refine_ls_r_factor_ref 0.0265
_oxford_refine_ls_scale 5.07(13)
_oxford_reflns_number_all 3107
_oxford_reflns_threshold_expression_ref I>-3.0\s(I)
_oxford_structure_analysis_title 6303
_cod_data_source_file c4nj01339e2.cif
_cod_data_source_block 6-cis
_cod_depositor_comments
;
The following automatic conversions were performed:

'_chemical_melting_point' value 'not measured' was changed to '?' -
the value is undefined or not given.

Automatic conversion script
Id: cif_fix_values 2827 2014-09-09 07:05:25Z andrius 

 Adding full bibliography for 7054439--7054445.cif.

The following automatic conversions were performed:

'_exptl_crystal_density_meas' value 'not measured' was changed to '?'
- the value is perceived as not measured.

Automatic conversion script
Id: cif_fix_values 3008 2015-01-20 13:52:24Z robertas 
;
_cod_original_sg_symbol_H-M 'P 1 21/n 1 '
_cod_database_code 7054444

loop_
_symmetry_equiv_pos_as_xyz
x,y,z
-x,-y,-z
-x+1/2,y+1/2,-z+1/2
x+1/2,-y+1/2,z+1/2

loop_
_atom_site_label
_atom_site_type_symbol
_atom_site_fract_x
_atom_site_fract_y
_atom_site_fract_z
_atom_site_U_iso_or_equiv
_atom_site_occupancy
_atom_site_adp_type
_atom_site_refinement_flags_posn
C1 C 0.77413(14) 0.50991(12) 0.24176(4) 0.0213 1.0000 Uani .
C2 C 0.72960(13) 0.56238(11) 0.30062(4) 0.0198 1.0000 Uani .
C3 C 0.59720(14) 0.44457(12) 0.32389(4) 0.0243 1.0000 Uani .
C4 C 0.41025(14) 0.48993(14) 0.30373(5) 0.0270 1.0000 Uani .
C5 C 0.36291(14) 0.46624(15) 0.24063(5) 0.0265 1.0000 Uani .
C6 C 0.46744(13) 0.57635(12) 0.20332(4) 0.0221 1.0000 Uani .
C7 C 0.38052(13) 0.57444(12) 0.14361(4) 0.0229 1.0000 Uani .
C8 C 0.11707(17) 0.63143(18) 0.08957(5) 0.0400 1.0000 Uani .
C9 C 0.88640(13) 0.66961(12) 0.40438(4) 0.0205 1.0000 Uani .
C10 C 1.01300(15) 0.76210(13) 0.49737(4) 0.0243 1.0000 Uani .
C11 C 1.20279(15) 0.78166(15) 0.51907(5) 0.0289 1.0000 Uani .
C12 C 1.29482(14) 0.63776(14) 0.49318(4) 0.0276 1.0000 Uani .
C13 C 1.19927(14) 0.62014(13) 0.43472(4) 0.0240 1.0000 Uani .
S1 S 0.69349(3) 0.75618(3) 0.413365(10) 0.0242 1.0000 Uani .
S3 S 0.93781(3) 0.56343(3) 0.342649(9) 0.0225 1.0000 Uani .
O1 O 0.91728(10) 0.45357(11) 0.23374(3) 0.0289 1.0000 Uani .
O2 O 0.44097(11) 0.51537(12) 0.10341(3) 0.0344 1.0000 Uani .
O3 O 0.22423(11) 0.64347(13) 0.14219(4) 0.0387 1.0000 Uani .
N1 N 0.64682(11) 0.52202(12) 0.19939(4) 0.0225 1.0000 Uani .
N2 N 1.02108(11) 0.67479(10) 0.44318(3) 0.0212 1.0000 Uani .
H11 H 0.6688 0.4865 0.1671 0.0287 1.0000 Uiso R
H21 H 0.6826 0.6690 0.3000 0.0249 1.0000 Uiso R
H31 H 0.6228 0.3306 0.3123 0.0280 1.0000 Uiso R
H32 H 0.6115 0.4544 0.3648 0.0291 1.0000 Uiso R
H41 H 0.3945 0.6043 0.3117 0.0322 1.0000 Uiso R
H42 H 0.3341 0.4276 0.3238 0.0326 1.0000 Uiso R
H51 H 0.2441 0.4965 0.2332 0.0311 1.0000 Uiso R
H52 H 0.3782 0.3548 0.2300 0.0322 1.0000 Uiso R
H61 H 0.4639 0.6874 0.2162 0.0248 1.0000 Uiso R
H81 H 0.0843 0.5244 0.0827 0.0595 1.0000 Uiso R
H82 H 0.0180 0.6952 0.0922 0.0612 1.0000 Uiso R
H83 H 0.1827 0.6720 0.0606 0.0615 1.0000 Uiso R
H101 H 0.9543 0.8657 0.4900 0.0290 1.0000 Uiso R
H102 H 0.9468 0.6954 0.5228 0.0306 1.0000 Uiso R
H111 H 1.2185 0.7793 0.5596 0.0368 1.0000 Uiso R
H112 H 1.2440 0.8821 0.5067 0.0364 1.0000 Uiso R
H121 H 1.2736 0.5418 0.5149 0.0336 1.0000 Uiso R
H122 H 1.4195 0.6526 0.4915 0.0344 1.0000 Uiso R
H131 H 1.1987 0.5113 0.4199 0.0278 1.0000 Uiso R
H132 H 1.2475 0.6901 0.4079 0.0295 1.0000 Uiso R

loop_
_atom_site_aniso_label
_atom_site_aniso_U_11
_atom_site_aniso_U_22
_atom_site_aniso_U_33
_atom_site_aniso_U_23
_atom_site_aniso_U_13
_atom_site_aniso_U_12
C1 0.0187(5) 0.0224(5) 0.0224(5) -0.0004(3) 0.0005(4) -0.0023(4)
C2 0.0181(5) 0.0213(5) 0.0195(5) -0.0001(3) -0.0012(4) -0.0004(3)
C3 0.0228(5) 0.0257(5) 0.0242(5) 0.0013(4) 0.0013(4) -0.0034(4)
C4 0.0211(5) 0.0338(6) 0.0264(5) -0.0014(4) 0.0046(4) -0.0048(4)
C5 0.0182(5) 0.0322(5) 0.0292(5) -0.0033(4) 0.0023(4) -0.0044(4)
C6 0.0162(5) 0.0261(5) 0.0235(5) -0.0040(3) -0.0013(4) 0.0015(4)
C7 0.0182(5) 0.0234(5) 0.0262(5) -0.0021(3) -0.0028(4) 0.0016(4)
C8 0.0248(6) 0.0576(8) 0.0352(6) -0.0081(5) -0.0131(5) 0.0094(6)
C9 0.0206(5) 0.0210(4) 0.0196(4) 0.0008(3) -0.0001(3) -0.0006(3)
C10 0.0231(6) 0.0285(5) 0.0211(5) -0.0032(3) 0.0006(4) -0.0009(4)
C11 0.0263(6) 0.0347(5) 0.0247(5) -0.0042(4) -0.0051(4) -0.0002(4)
C12 0.0221(5) 0.0343(5) 0.0254(5) 0.0017(4) -0.0038(4) 0.0015(4)
C13 0.0190(5) 0.0294(5) 0.0234(5) -0.0007(4) 0.0000(4) 0.0026(4)
S1 0.01894(19) 0.02836(19) 0.02521(19) -0.00202(8) 0.00037(12) 0.00322(8)
S3 0.01801(19) 0.02858(19) 0.02038(18) -0.00395(8) -0.00238(12) 0.00281(8)
O1 0.0179(4) 0.0409(5) 0.0274(4) -0.0070(3) -0.0007(3) 0.0032(3)
O2 0.0300(5) 0.0494(5) 0.0232(4) -0.0032(3) -0.0023(3) 0.0122(4)
O3 0.0244(5) 0.0571(6) 0.0326(4) -0.0137(4) -0.0102(3) 0.0166(4)
N1 0.0171(5) 0.0302(4) 0.0201(4) -0.0039(3) 0.0004(3) 0.0010(3)
N2 0.0183(4) 0.0245(4) 0.0204(4) -0.0018(3) -0.0007(3) 0.0018(3)

loop_
_atom_type_symbol
_atom_type_scat_dispersion_real
_atom_type_scat_dispersion_imag
_atom_type_scat_Cromer_Mann_a1
_atom_type_scat_Cromer_Mann_b1
_atom_type_scat_Cromer_Mann_a2
_atom_type_scat_Cromer_Mann_b2
_atom_type_scat_Cromer_Mann_a3
_atom_type_scat_Cromer_Mann_b3
_atom_type_scat_Cromer_Mann_a4
_atom_type_scat_Cromer_Mann_b4
_atom_type_scat_Cromer_Mann_c
_atom_type_scat_source
C 0.0181 0.0091 2.3100 20.8439 1.0200 10.2075 1.5886 0.5687 0.8650 51.6512 0.2156 'International Tables Vol C 4.2.6.8 and 6.1.1.4'
H 0.0000 0.0000 0.4930 10.5109 0.3229 26.1257 0.1402 3.1424 0.0408 57.7998 0.0030 'International Tables Vol C 4.2.6.8 and 6.1.1.4'
N 0.0311 0.0180 12.2126 0.0057 3.1322 9.8933 2.0125 28.9975 1.1663 0.5826 -11.5290 'International Tables Vol C 4.2.6.8 and 6.1.1.4'
O 0.0492 0.0322 3.0485 13.2771 2.2868 5.7011 1.5463 0.3239 0.8670 32.9089 0.2508 'International Tables Vol C 4.2.6.8 and 6.1.1.4'
S 0.3331 0.5567 6.9053 1.4679 5.2034 22.2151 1.4379 0.2536 1.5863 56.1720 0.8669 'International Tables Vol C 4.2.6.8 and 6.1.1.4'

loop_
_geom_angle_atom_site_label_1
_geom_angle_atom_site_label_2
_geom_angle_atom_site_label_3
_geom_angle
_geom_angle_publ_flag
C2 C1 O1 121.34(9) yes
C2 C1 N1 117.20(9) yes
O1 C1 N1 121.41(10) yes
C1 C2 C3 111.05(8) yes
C1 C2 S3 104.42(7) yes
C3 C2 S3 112.82(7) yes
C1 C2 H21 111.1 no
C3 C2 H21 108.5 no
S3 C2 H21 109.0 no
C2 C3 C4 111.93(8) yes
C2 C3 H31 109.4 no
C4 C3 H31 110.1 no
C2 C3 H32 106.4 no
C4 C3 H32 108.7 no
H31 C3 H32 110.2 no
C3 C4 C5 114.92(9) yes
C3 C4 H41 107.7 no
C5 C4 H41 107.0 no
C3 C4 H42 108.9 no
C5 C4 H42 108.8 no
H41 C4 H42 109.4 no
C4 C5 C6 113.45(9) yes
C4 C5 H51 107.4 no
C6 C5 H51 106.5 no
C4 C5 H52 110.9 no
C6 C5 H52 108.8 no
H51 C5 H52 109.6 no
C5 C6 C7 108.69(8) yes
C5 C6 N1 113.78(9) yes
C7 C6 N1 106.55(8) yes
C5 C6 H61 109.8 no
C7 C6 H61 106.6 no
N1 C6 H61 111.0 no
C6 C7 O2 125.30(10) yes
C6 C7 O3 110.47(9) yes
O2 C7 O3 124.20(10) yes
O3 C8 H81 110.3 no
O3 C8 H82 108.6 no
H81 C8 H82 109.1 no
O3 C8 H83 107.7 no
H81 C8 H83 111.0 no
H82 C8 H83 110.1 no
S1 C9 S3 124.83(6) yes
S1 C9 N2 123.27(8) yes
S3 C9 N2 111.89(8) yes
C11 C10 N2 103.78(9) yes
C11 C10 H101 113.1 no
N2 C10 H101 108.5 no
C11 C10 H102 112.5 no
N2 C10 H102 109.1 no
H101 C10 H102 109.5 no
C10 C11 C12 104.42(8) yes
C10 C11 H111 112.2 no
C12 C11 H111 111.3 no
C10 C11 H112 109.1 no
C12 C11 H112 111.5 no
H111 C11 H112 108.3 no
C11 C12 C13 103.49(8) yes
C11 C12 H121 107.8 no
C13 C12 H121 108.8 no
C11 C12 H122 114.4 no
C13 C12 H122 112.4 no
H121 C12 H122 109.6 no
C12 C13 N2 103.53(8) yes
C12 C13 H131 114.2 no
N2 C13 H131 110.8 no
C12 C13 H132 111.5 no
N2 C13 H132 109.2 no
H131 C13 H132 107.5 no
C2 S3 C9 102.04(5) yes
C8 O3 C7 116.55(9) yes
C6 N1 C1 127.46(9) yes
C6 N1 H11 114.8 no
C1 N1 H11 117.4 no
C10 N2 C13 111.77(8) yes
C10 N2 C9 122.17(9) yes
C13 N2 C9 125.39(8) yes

loop_
_geom_bond_atom_site_label_1
_geom_bond_atom_site_label_2
_geom_bond_distance
_geom_bond_publ_flag
C1 C2 1.5281(14) yes
C1 O1 1.2252(13) yes
C1 N1 1.3511(13) yes
C2 C3 1.5378(14) yes
C2 S3 1.8204(10) yes
C2 H21 0.942 no
C3 C4 1.5274(15) yes
C3 H31 0.995 no
C3 H32 0.973 no
C4 C5 1.5258(14) yes
C4 H41 0.962 no
C4 H42 0.937 no
C5 C6 1.5361(15) yes
C5 H51 0.952 no
C5 H52 0.954 no
C6 C7 1.5187(14) yes
C6 N1 1.4631(13) yes
C6 H61 0.958 no
C7 O2 1.1977(14) yes
C7 O3 1.3286(13) yes
C8 O3 1.4445(13) yes
C8 H81 0.920 no
C8 H82 0.931 no
C8 H83 0.948 no
C9 S1 1.6765(11) yes
C9 S3 1.7757(10) yes
C9 N2 1.3320(13) yes
C10 C11 1.5202(16) yes
C10 N2 1.4769(12) yes
C10 H101 0.968 no
C10 H102 0.985 no
C11 C12 1.5272(16) yes
C11 H111 0.960 no
C11 H112 0.935 no
C12 C13 1.5247(13) yes
C12 H121 0.960 no
C12 H122 0.973 no
C13 N2 1.4743(13) yes
C13 H131 0.955 no
C13 H132 0.954 no
N1 H11 0.850 no

loop_
_geom_hbond_atom_site_label_D
_geom_hbond_atom_site_label_H
_geom_hbond_atom_site_label_A
_geom_hbond_site_symmetry_A
_geom_hbond_angle_DHA
_geom_hbond_distance_DH
_geom_hbond_distance_HA
_geom_hbond_distance_DA
_geom_hbond_publ_flag
C2 H21 O1 3_655 161.81 0.942 2.555 3.4627(15) yes
C4 H42 O3 3_545 143.39 0.937 2.508 3.3072(15) yes
C5 H51 O1 1_455 154.39 0.952 2.546 3.4293(15) yes
